data_4117351
loop_
_publ_author_name
'Madalyn R. Radlauer'
'Michael W. Day'
'Theodor Agapie'

_publ_section_title
;
 Bimetallic Effects on Ethylene Polymerization in the Presence of Amines:
 Inhibition of the Deactivation by Lewis Bases
;
_journal_name_full 'Journal of the American Chemical Society'
_journal_page_first 1478
_journal_page_last 1481
_journal_paper_doi 10.1021/ja210990t
_journal_volume 134
_journal_year 2012
_chemical_formula_moiety 'C68 H86 N4 Ni2 O2, 2(C7 H8)'
_chemical_formula_sum 'C82 H102 N4 Ni2 O2'
_chemical_formula_weight 1293.10
_chemical_name_systematic
;
 ?
;
_space_group_IT_number 14
_symmetry_cell_setting monoclinic
_symmetry_space_group_name_Hall '-P 2ybc'
_symmetry_space_group_name_H-M 'P 1 21/c 1'
_atom_sites_solution_hydrogens geom
_atom_sites_solution_primary direct
_atom_sites_solution_secondary difmap
_audit_creation_method SHELXL-97
_cell_angle_alpha 90.00
_cell_angle_beta 98.322(2)
_cell_angle_gamma 90.00
_cell_formula_units_Z 2
_cell_length_a 10.8420(4)
_cell_length_b 22.6464(7)
_cell_length_c 14.5229(5)
_cell_measurement_reflns_used 9886
_cell_measurement_temperature 100(2)
_cell_measurement_theta_max 35.85
_cell_measurement_theta_min 2.38
_cell_volume 3528.3(2)
_computing_cell_refinement 'Bruker SAINT-Plus v7.66A'
_computing_data_collection 'Bruker APEX2 v2009.7-0'
_computing_data_reduction 'Bruker SAINT-Plus v7.66A'
_computing_molecular_graphics 'Bruker XP v5.1'
_computing_publication_material 'Bruker XCIF 2008'
_computing_structure_refinement 'SHELXL-97 (Sheldrick, 2008)'
_computing_structure_solution 'SHELXS-97 (Sheldrick, 2008)'
_diffrn_ambient_temperature 100(2)
_diffrn_measured_fraction_theta_full 0.964
_diffrn_measured_fraction_theta_max 0.964
_diffrn_measurement_device_type 'Bruker KAPPA APEX II'
_diffrn_measurement_method '\w scans; 9 settings'
_diffrn_radiation_monochromator graphite
_diffrn_radiation_source 'fine-focus sealed tube'
_diffrn_radiation_type MoK\a
_diffrn_radiation_wavelength 0.71073
_diffrn_reflns_av_R_equivalents 0.0339
_diffrn_reflns_av_sigmaI/netI 0.0387
_diffrn_reflns_limit_h_max 18
_diffrn_reflns_limit_h_min -19
_diffrn_reflns_limit_k_max 39
_diffrn_reflns_limit_k_min -37
_diffrn_reflns_limit_l_max 25
_diffrn_reflns_limit_l_min -25
_diffrn_reflns_number 121106
_diffrn_reflns_theta_full 39.23
_diffrn_reflns_theta_max 39.23
_diffrn_reflns_theta_min 1.90
_exptl_absorpt_coefficient_mu 0.583
_exptl_absorpt_correction_T_max 0.8873
_exptl_absorpt_correction_T_min 0.8308
_exptl_absorpt_correction_type none
_exptl_crystal_colour Orange
_exptl_crystal_density_diffrn 1.217
_exptl_crystal_description Prism
_exptl_crystal_F_000 1388
_exptl_crystal_size_max 0.33
_exptl_crystal_size_mid 0.26
_exptl_crystal_size_min 0.21
_refine_diff_density_max 2.669
_refine_diff_density_min -1.277
_refine_diff_density_rms 0.089
_refine_ls_extinction_method none
_refine_ls_goodness_of_fit_ref 3.870
_refine_ls_hydrogen_treatment Riding
_refine_ls_matrix_type 'Full matrix'
_refine_ls_number_parameters 417
_refine_ls_number_reflns 20078
_refine_ls_number_restraints 0
_refine_ls_restrained_S_all 3.870
_refine_ls_R_factor_all 0.0909
_refine_ls_R_factor_gt 0.0628
_refine_ls_shift/su_max 0.001
_refine_ls_shift/su_mean 0.000
_refine_ls_structure_factor_coef Fsqd
_refine_ls_weighting_details w=1/s^2^(Fo^2^)
_refine_ls_weighting_scheme sigma
_refine_ls_wR_factor_gt 0.0754
_refine_ls_wR_factor_ref 0.0759
_reflns_number_gt 13900
_reflns_number_total 20078
_reflns_threshold_expression >2sigma(I)
_cod_data_source_file ja210990t_si_002.cif
_cod_data_source_block mrr16
_cod_depositor_comments
;
The following automatic conversions were performed:

'_atom_sites_solution_primary' value 'direct methods' was changed to
'direct'.

'_atom_sites_solution_secondary' value 'Difference Fourier map' was
changed to 'difmap'.

'_atom_sites_solution_hydrogens' value 'Geometric positions' was
changed to 'geom'.

Automatic conversion script
Id: cif_fix_values 6452 2018-10-05 10:23:21Z andrius 
;
_cod_database_code 4117351

loop_
_symmetry_equiv_pos_as_xyz
'x, y, z'
'-x, y+1/2, -z+1/2'
'-x, -y, -z'
'x, -y-1/2, z-1/2'

loop_
_atom_site_label
_atom_site_type_symbol
_atom_site_fract_x
_atom_site_fract_y
_atom_site_fract_z
_atom_site_U_iso_or_equiv
_atom_site_adp_type
_atom_site_occupancy
_atom_site_symmetry_multiplicity
_atom_site_calc_flag
_atom_site_refinement_flags
Ni1 Ni 0.545300(16) 0.163778(7) 0.788866(11) 0.01779(4) Uani 1 1 d .
O1 O 0.57094(8) 0.09351(4) 0.72145(6) 0.0197(2) Uani 1 1 d .
N1 N 0.66342(9) 0.14177(4) 0.89277(7) 0.0169(2) Uani 1 1 d .
N2 N 0.42301(10) 0.18203(4) 0.68360(7) 0.0192(2) Uani 1 1 d .
C1 C 0.68904(13) 0.17658(5) 0.97763(8) 0.0206(3) Uani 1 1 d .
C2 C 0.61759(13) 0.16710(6) 1.04921(9) 0.0276(3) Uani 1 1 d .
C3 C 0.64708(16) 0.20078(7) 1.13022(10) 0.0388(4) Uani 1 1 d .
H3 H 0.6010 0.1951 1.1804 0.047 Uiso 1 1 calc R
C4 C 0.74108(17) 0.24184(7) 1.13870(10) 0.0419(4) Uani 1 1 d .
H4 H 0.7590 0.2643 1.1942 0.050 Uiso 1 1 calc R
C5 C 0.80905(15) 0.25050(6) 1.06758(10) 0.0339(4) Uani 1 1 d .
H5 H 0.8739 0.2791 1.0743 0.041 Uiso 1 1 calc R
C6 C 0.78474(13) 0.21817(6) 0.98535(9) 0.0237(3) Uani 1 1 d .
C7 C 0.51626(15) 0.12118(7) 1.04017(10) 0.0375(4) Uani 1 1 d .
H7 H 0.4888 0.1144 0.9723 0.045 Uiso 1 1 calc R
C8 C 0.40124(16) 0.14034(8) 1.08330(12) 0.0546(5) Uani 1 1 d .
H8A H 0.4245 0.1455 1.1506 0.082 Uiso 1 1 calc R
H8B H 0.3365 0.1100 1.0715 0.082 Uiso 1 1 calc R
H8C H 0.3694 0.1777 1.0554 0.082 Uiso 1 1 calc R
C9 C 0.56616(17) 0.06244(7) 1.08262(11) 0.0513(5) Uani 1 1 d .
H9A H 0.6313 0.0476 1.0485 0.077 Uiso 1 1 calc R
H9B H 0.4980 0.0337 1.0785 0.077 Uiso 1 1 calc R
H9C H 0.6010 0.0685 1.1480 0.077 Uiso 1 1 calc R
C10 C 0.86157(14) 0.22786(6) 0.90731(10) 0.0303(3) Uani 1 1 d .
H10 H 0.8140 0.2105 0.8495 0.036 Uiso 1 1 calc R
C11 C 0.88167(15) 0.29323(6) 0.88822(11) 0.0439(4) Uani 1 1 d .
H11A H 0.8007 0.3130 0.8743 0.066 Uiso 1 1 calc R
H11B H 0.9272 0.2972 0.8350 0.066 Uiso 1 1 calc R
H11C H 0.9300 0.3114 0.9432 0.066 Uiso 1 1 calc R
C12 C 0.98678(15) 0.19556(7) 0.92618(11) 0.0447(4) Uani 1 1 d .
H12A H 1.0329 0.2091 0.9854 0.067 Uiso 1 1 calc R
H12B H 1.0355 0.2039 0.8758 0.067 Uiso 1 1 calc R
H12C H 0.9721 0.1529 0.9293 0.067 Uiso 1 1 calc R
C13 C 0.73317(12) 0.09471(5) 0.89530(8) 0.0180(3) Uani 1 1 d .
H13 H 0.7883 0.0887 0.9516 0.022 Uiso 1 1 calc R
C14 C 0.73794(11) 0.05120(5) 0.82543(8) 0.0161(3) Uani 1 1 d .
C15 C 0.82892(12) 0.00648(5) 0.84220(9) 0.0208(3) Uani 1 1 d .
H15 H 0.8824 0.0062 0.9001 0.025 Uiso 1 1 calc R
C16 C 0.84334(12) -0.03679(5) 0.77795(9) 0.0200(3) Uani 1 1 d .
C17 C 0.75870(12) -0.03484(5) 0.69432(8) 0.0202(3) Uani 1 1 d .
H17 H 0.7655 -0.0645 0.6490 0.024 Uiso 1 1 calc R
C18 C 0.66717(12) 0.00707(5) 0.67420(8) 0.0177(3) Uani 1 1 d .
C19 C 0.65489(12) 0.05278(5) 0.74068(8) 0.0166(3) Uani 1 1 d .
C20 C 0.94561(13) -0.08399(6) 0.79210(9) 0.0251(3) Uani 1 1 d .
C21 C 1.02828(15) -0.07747(7) 0.88584(10) 0.0476(5) Uani 1 1 d .
H21A H 1.0668 -0.0382 0.8900 0.071 Uiso 1 1 calc R
H21B H 1.0935 -0.1077 0.8917 0.071 Uiso 1 1 calc R
H21C H 0.9776 -0.0822 0.9360 0.071 Uiso 1 1 calc R
C22 C 1.02937(13) -0.07771(6) 0.71585(11) 0.0351(4) Uani 1 1 d .
H22A H 0.9807 -0.0863 0.6551 0.053 Uiso 1 1 calc R
H22B H 1.0991 -0.1055 0.7278 0.053 Uiso 1 1 calc R
H22C H 1.0618 -0.0373 0.7160 0.053 Uiso 1 1 calc R
C23 C 0.88635(13) -0.14586(6) 0.78676(10) 0.0301(3) Uani 1 1 d .
H23A H 0.8353 -0.1503 0.8368 0.045 Uiso 1 1 calc R
H23B H 0.9522 -0.1759 0.7937 0.045 Uiso 1 1 calc R
H23C H 0.8338 -0.1508 0.7264 0.045 Uiso 1 1 calc R
C24 C 0.57932(11) 0.00442(5) 0.58465(8) 0.0164(3) Uani 1 1 d .
C25 C 0.59648(12) 0.04161(5) 0.51039(9) 0.0182(3) Uani 1 1 d .
C26 C 0.51759(12) 0.03694(5) 0.42546(8) 0.0176(3) Uani 1 1 d .
C27 C 0.54092(13) 0.07547(6) 0.34460(9) 0.0253(3) Uani 1 1 d .
H27A H 0.4913 0.0610 0.2873 0.038 Uiso 1 1 calc R
H27B H 0.6296 0.0741 0.3381 0.038 Uiso 1 1 calc R
H27C H 0.5170 0.1162 0.3561 0.038 Uiso 1 1 calc R
C28 C 0.70205(13) 0.08608(6) 0.51981(9) 0.0276(3) Uani 1 1 d .
H28A H 0.7358 0.0910 0.5857 0.041 Uiso 1 1 calc R
H28B H 0.6707 0.1241 0.4941 0.041 Uiso 1 1 calc R
H28C H 0.7680 0.0719 0.4857 0.041 Uiso 1 1 calc R
C29 C 0.30699(12) 0.20017(5) 0.69067(10) 0.0237(3) Uani 1 1 d .
H29 H 0.2860 0.2078 0.7508 0.028 Uiso 1 1 calc R
C30 C 0.21693(13) 0.20823(6) 0.61448(10) 0.0301(3) Uani 1 1 d .
H30 H 0.1357 0.2210 0.6225 0.036 Uiso 1 1 calc R
C31 C 0.24568(14) 0.19759(6) 0.52659(10) 0.0321(4) Uani 1 1 d .
H31 H 0.1850 0.2028 0.4731 0.038 Uiso 1 1 calc R
C32 C 0.36460(13) 0.17922(6) 0.51843(9) 0.0269(3) Uani 1 1 d .
H32 H 0.3874 0.1715 0.4588 0.032 Uiso 1 1 calc R
C33 C 0.45038(12) 0.17204(5) 0.59740(9) 0.0217(3) Uani 1 1 d .
H33 H 0.5323 0.1595 0.5908 0.026 Uiso 1 1 calc R
C34 C 0.51178(13) 0.23830(6) 0.84473(9) 0.0260(3) Uani 1 1 d .
H34A H 0.4650 0.2314 0.8966 0.039 Uiso 1 1 calc R
H34B H 0.4626 0.2634 0.7981 0.039 Uiso 1 1 calc R
H34C H 0.5907 0.2580 0.8678 0.039 Uiso 1 1 calc R
C41 C 0.2714(4) 0.07449(12) 0.8494(2) 0.218(2) Uani 1 1 d .
H41A H 0.3088 0.1137 0.8601 0.327 Uiso 1 1 calc R
H41B H 0.3373 0.0445 0.8566 0.327 Uiso 1 1 calc R
H41C H 0.2142 0.0672 0.8945 0.327 Uiso 1 1 calc R
C42 C 0.2047(3) 0.07167(9) 0.75777(18) 0.0700(7) Uani 1 1 d .
C43 C 0.2522(2) 0.05476(9) 0.6758(3) 0.0991(12) Uani 1 1 d .
H43 H 0.3374 0.0445 0.6771 0.119 Uiso 1 1 calc R
C44 C 0.1736(3) 0.05381(10) 0.5976(3) 0.1168(14) Uani 1 1 d .
H44 H 0.2081 0.0405 0.5448 0.140 Uiso 1 1 calc R
C45 C 0.0604(3) 0.06765(10) 0.58154(19) 0.0869(8) Uani 1 1 d .
H45 H 0.0116 0.0662 0.5217 0.104 Uiso 1 1 calc R
C46 C 0.0143(2) 0.08568(9) 0.6632(2) 0.0835(7) Uani 1 1 d .
H46 H -0.0714 0.0959 0.6586 0.100 Uiso 1 1 calc R
C47 C 0.0843(3) 0.08919(10) 0.74643(17) 0.0776(7) Uani 1 1 d .
H47 H 0.0494 0.1041 0.7981 0.093 Uiso 1 1 calc R

loop_
_atom_site_aniso_label
_atom_site_aniso_U_11
_atom_site_aniso_U_22
_atom_site_aniso_U_33
_atom_site_aniso_U_23
_atom_site_aniso_U_13
_atom_site_aniso_U_12
Ni1 0.02069(8) 0.01640(8) 0.01602(8) 0.00010(8) 0.00174(6) 0.00282(8)
O1 0.0219(5) 0.0180(5) 0.0177(5) -0.0017(4) -0.0019(4) 0.0040(4)
N1 0.0220(6) 0.0161(6) 0.0130(5) -0.0009(4) 0.0042(4) 0.0010(4)
N2 0.0199(6) 0.0144(6) 0.0227(6) 0.0017(4) 0.0015(4) 0.0007(4)
C1 0.0318(8) 0.0165(7) 0.0125(6) -0.0003(5) 0.0000(5) 0.0068(6)
C2 0.0399(9) 0.0261(8) 0.0177(6) 0.0029(6) 0.0078(6) 0.0095(7)
C3 0.0588(12) 0.0427(10) 0.0169(7) 0.0009(7) 0.0116(8) 0.0183(9)
C4 0.0652(13) 0.0353(10) 0.0214(8) -0.0122(7) -0.0063(8) 0.0184(9)
C5 0.0457(10) 0.0237(8) 0.0285(8) -0.0079(7) -0.0076(7) 0.0055(7)
C6 0.0338(8) 0.0173(7) 0.0180(7) -0.0018(6) -0.0028(6) 0.0045(6)
C7 0.0469(10) 0.0409(10) 0.0293(9) 0.0034(7) 0.0211(8) 0.0035(8)
C8 0.0569(13) 0.0563(12) 0.0581(12) 0.0098(10) 0.0334(10) 0.0073(10)
C9 0.0736(14) 0.0364(10) 0.0519(12) 0.0017(9) 0.0359(11) 0.0021(9)
C10 0.0393(9) 0.0237(8) 0.0275(8) -0.0053(6) 0.0031(7) -0.0099(7)
C11 0.0525(11) 0.0293(9) 0.0508(11) 0.0040(8) 0.0101(9) -0.0078(8)
C12 0.0421(11) 0.0321(9) 0.0616(12) -0.0070(8) 0.0137(9) -0.0047(8)
C13 0.0211(7) 0.0189(7) 0.0135(6) 0.0013(5) 0.0006(5) -0.0004(5)
C14 0.0190(7) 0.0162(7) 0.0125(6) -0.0007(5) 0.0003(5) 0.0018(5)
C15 0.0221(7) 0.0219(7) 0.0166(6) -0.0013(5) -0.0036(5) 0.0015(6)
C16 0.0210(7) 0.0188(7) 0.0190(7) -0.0020(5) -0.0013(5) 0.0032(5)
C17 0.0246(7) 0.0174(7) 0.0179(6) -0.0046(5) 0.0002(5) 0.0015(6)
C18 0.0201(7) 0.0170(7) 0.0152(6) -0.0014(5) -0.0004(5) -0.0009(5)
C19 0.0178(6) 0.0159(7) 0.0159(6) 0.0001(5) 0.0019(5) 0.0004(5)
C20 0.0260(8) 0.0246(8) 0.0223(7) -0.0053(6) -0.0043(6) 0.0074(6)
C21 0.0446(10) 0.0485(11) 0.0420(10) -0.0161(8) -0.0195(8) 0.0286(8)
C22 0.0296(9) 0.0236(8) 0.0532(11) -0.0052(7) 0.0103(8) 0.0031(7)
C23 0.0325(8) 0.0245(8) 0.0340(8) 0.0057(6) 0.0075(7) 0.0097(6)
C24 0.0216(7) 0.0132(6) 0.0134(6) -0.0029(5) -0.0005(5) 0.0032(5)
C25 0.0225(7) 0.0139(7) 0.0180(6) -0.0030(5) 0.0018(5) -0.0015(5)
C26 0.0247(7) 0.0134(6) 0.0144(6) -0.0013(5) 0.0018(5) 0.0012(5)
C27 0.0364(9) 0.0198(7) 0.0196(7) 0.0019(6) 0.0037(6) -0.0026(6)
C28 0.0338(9) 0.0281(8) 0.0206(7) -0.0030(6) 0.0026(6) -0.0117(6)
C29 0.0229(7) 0.0166(7) 0.0316(8) 0.0007(6) 0.0041(6) 0.0024(6)
C30 0.0220(8) 0.0218(8) 0.0447(10) 0.0004(7) -0.0011(7) 0.0046(6)
C31 0.0322(9) 0.0232(8) 0.0358(9) 0.0043(7) -0.0121(7) 0.0023(6)
C32 0.0352(9) 0.0221(8) 0.0219(7) 0.0035(6) -0.0013(6) 0.0009(6)
C33 0.0221(7) 0.0189(7) 0.0236(7) 0.0030(6) 0.0018(5) 0.0014(5)
C34 0.0328(8) 0.0220(8) 0.0226(7) -0.0001(6) 0.0017(6) 0.0083(6)
C41 0.292(5) 0.083(2) 0.217(4) 0.065(2) -0.173(4) -0.059(3)
C42 0.0805(18) 0.0417(13) 0.0913(19) -0.0017(12) 0.0243(16) -0.0257(12)
C43 0.0392(14) 0.0324(13) 0.229(4) 0.0164(18) 0.031(2) 0.0051(11)
C44 0.070(2) 0.0346(14) 0.258(5) -0.006(2) 0.066(3) -0.0098(15)
C45 0.095(2) 0.0670(17) 0.096(2) 0.0081(15) 0.0034(18) -0.0194(15)
C46 0.0695(18) 0.0573(15) 0.125(2) 0.0144(16) 0.0183(18) -0.0026(12)
C47 0.090(2) 0.0828(18) 0.0643(17) 0.0004(13) 0.0253(15) 0.0094(15)

loop_
_atom_type_symbol
_atom_type_description
_atom_type_scat_dispersion_real
_atom_type_scat_dispersion_imag
_atom_type_scat_source
C C 0.0033 0.0016 'International Tables Vol C Tables 4.2.6.8 and 6.1.1.4'
H H 0.0000 0.0000 'International Tables Vol C Tables 4.2.6.8 and 6.1.1.4'
N N 0.0061 0.0033 'International Tables Vol C Tables 4.2.6.8 and 6.1.1.4'
O O 0.0106 0.0060 'International Tables Vol C Tables 4.2.6.8 and 6.1.1.4'
Ni Ni 0.3393 1.1124 'International Tables Vol C Tables 4.2.6.8 and 6.1.1.4'

loop_
_geom_angle_atom_site_label_1
_geom_angle_atom_site_label_2
_geom_angle_atom_site_label_3
_geom_angle
_geom_angle_site_symmetry_1
_geom_angle_publ_flag
N1 Ni1 O1 93.28(4) . yes
N1 Ni1 N2 177.15(4) . yes
O1 Ni1 N2 84.61(4) . yes
N1 Ni1 C34 92.40(5) . yes
O1 Ni1 C34 174.02(5) . yes
N2 Ni1 C34 89.78(5) . yes
C19 O1 Ni1 129.17(8) . ?
C13 N1 C1 112.33(10) . ?
C13 N1 Ni1 123.95(8) . ?
C1 N1 Ni1 123.70(8) . ?
C29 N2 C33 117.25(11) . ?
C29 N2 Ni1 123.55(9) . ?
C33 N2 Ni1 119.00(9) . ?
C6 C1 C2 121.97(12) . ?
C6 C1 N1 118.86(11) . ?
C2 C1 N1 119.18(12) . ?
C1 C2 C3 117.19(14) . ?
C1 C2 C7 121.11(12) . ?
C3 C2 C7 121.67(13) . ?
C4 C3 C2 121.41(14) . ?
C5 C4 C3 120.28(14) . ?
C4 C5 C6 121.10(15) . ?
C1 C6 C5 118.06(13) . ?
C1 C6 C10 121.39(11) . ?
C5 C6 C10 120.56(13) . ?
C2 C7 C9 110.75(14) . ?
C2 C7 C8 113.24(13) . ?
C9 C7 C8 109.96(12) . ?
C6 C10 C11 112.59(12) . ?
C6 C10 C12 111.45(12) . ?
C11 C10 C12 110.45(12) . ?
N1 C13 C14 128.86(12) . ?
C15 C14 C19 120.60(11) . ?
C15 C14 C13 118.13(11) . ?
C19 C14 C13 121.26(11) . ?
C16 C15 C14 122.61(12) . ?
C15 C16 C17 115.90(12) . ?
C15 C16 C20 123.80(12) . ?
C17 C16 C20 120.28(11) . ?
C18 C17 C16 124.31(12) . ?
C17 C18 C19 119.33(11) . ?
C17 C18 C24 120.40(11) . ?
C19 C18 C24 120.26(11) . ?
O1 C19 C14 122.88(11) . ?
O1 C19 C18 119.90(11) . ?
C14 C19 C18 117.21(11) . ?
C21 C20 C16 111.87(11) . ?
C21 C20 C22 107.58(12) . ?
C16 C20 C22 109.29(11) . ?
C21 C20 C23 108.69(12) . ?
C16 C20 C23 109.86(11) . ?
C22 C20 C23 109.51(11) . ?
C26 C24 C25 120.18(11) 3_656 ?
C26 C24 C18 119.44(11) 3_656 ?
C25 C24 C18 120.35(11) . ?
C26 C25 C24 120.02(11) . ?
C26 C25 C28 119.14(11) . ?
C24 C25 C28 120.82(11) . ?
C24 C26 C25 119.80(11) 3_656 ?
C24 C26 C27 120.78(11) 3_656 ?
C25 C26 C27 119.39(11) . ?
N2 C29 C30 122.85(13) . ?
C29 C30 C31 119.45(13) . ?
C32 C31 C30 118.22(13) . ?
C31 C32 C33 119.48(13) . ?
N2 C33 C32 122.74(12) . ?
C47 C42 C43 116.1(2) . ?
C47 C42 C41 116.9(3) . ?
C43 C42 C41 127.0(3) . ?
C44 C43 C42 117.4(3) . ?
C45 C44 C43 130.5(4) . ?
C44 C45 C46 111.8(3) . ?
C47 C46 C45 123.7(2) . ?
C46 C47 C42 120.4(2) . ?

loop_
_geom_bond_atom_site_label_1
_geom_bond_atom_site_label_2
_geom_bond_distance
_geom_bond_site_symmetry_2
_geom_bond_publ_flag
Ni1 N1 1.8990(10) . yes
Ni1 O1 1.9097(8) . yes
Ni1 N2 1.9181(10) . yes
Ni1 C34 1.9297(12) . yes
O1 C19 1.2976(14) . ?
N1 C13 1.3042(15) . ?
N1 C1 1.4555(15) . ?
N2 C29 1.3414(15) . ?
N2 C33 1.3468(15) . ?
C1 C6 1.3938(18) . ?
C1 C2 1.4000(17) . ?
C2 C3 1.3997(19) . ?
C2 C7 1.505(2) . ?
C3 C4 1.372(2) . ?
C4 C5 1.367(2) . ?
C5 C6 1.3931(17) . ?
C6 C10 1.5165(18) . ?
C7 C9 1.532(2) . ?
C7 C8 1.5367(19) . ?
C10 C11 1.5275(19) . ?
C10 C12 1.532(2) . ?
C13 C14 1.4208(16) . ?
C14 C15 1.4102(17) . ?
C14 C19 1.4163(16) . ?
C15 C16 1.3774(16) . ?
C16 C17 1.4130(17) . ?
C16 C20 1.5325(18) . ?
C17 C18 1.3738(17) . ?
C18 C19 1.4348(16) . ?
C18 C24 1.4978(16) . ?
C20 C21 1.5249(18) . ?
C20 C22 1.5369(18) . ?
C20 C23 1.5388(18) . ?
C24 C26 1.3993(17) 3_656 ?
C24 C25 1.4019(16) . ?
C25 C26 1.3996(16) . ?
C25 C28 1.5157(17) . ?
C26 C24 1.3993(17) 3_656 ?
C26 C27 1.5134(16) . ?
C29 C30 1.3778(18) . ?
C30 C31 1.3783(19) . ?
C31 C32 1.3761(19) . ?
C32 C33 1.3776(17) . ?
C41 C42 1.421(3) . ?
C42 C47 1.352(3) . ?
C42 C43 1.417(3) . ?
C43 C44 1.318(4) . ?
C44 C45 1.255(3) . ?
C45 C46 1.412(3) . ?
C46 C47 1.334(3) . ?
